data_2220727
loop_
_publ_author_name
'Lee, See Mun'
'Ali, Hapipah Mohd.'
'Lo, Kong Mun'
'Ng, Seik Weng'

_publ_section_title
;2-{1-[2-(Bis{2-[1-(5-chloro-2-hydroxyphenyl)ethylideneamino]ethyl}amino)ethyliminio]ethyl}-4-chlorophenolate
 toluene hemisolvate
;
_journal_coeditor_code BT2855
_journal_issue 2
_journal_name_full 'Acta Crystallographica Section E'
_journal_page_first o409
_journal_paper_doi 10.1107/S1600536809002906
_journal_volume 65
_journal_year 2009
_chemical_formula_iupac 'C30 H33 Cl3 N4 O3, 0.5C7 H8'
_chemical_formula_moiety 'C30 H33 Cl3 N4 O3, 0.5(C7 H8)'
_chemical_formula_sum 'C33.5 H37 Cl3 N4 O3'
_chemical_formula_weight 650.02
_chemical_name_systematic
;2-{1-[2-(Bis{2-[1-(5-chloro-2-
hydroxyphenyl)ethylideneamino]ethyl}amino)ethyliminio]ethyl}-4-chlorophenolate
toluene
 hemisolvate
;
_space_group_IT_number 2
_symmetry_cell_setting triclinic
_symmetry_space_group_name_Hall '-P 1'
_symmetry_space_group_name_H-M 'P -1'
_atom_sites_solution_hydrogens geom
_atom_sites_solution_primary direct
_atom_sites_solution_secondary difmap
_audit_creation_method SHELXL-97
_cell_angle_alpha 100.618(2)
_cell_angle_beta 97.765(2)
_cell_angle_gamma 98.560(2)
_cell_formula_units_Z 2
_cell_length_a 7.3651(2)
_cell_length_b 11.1839(2)
_cell_length_c 20.1594(5)
_cell_measurement_reflns_used 3243
_cell_measurement_temperature 100(2)
_cell_measurement_theta_max 29.3
_cell_measurement_theta_min 2.3
_cell_volume 1591.20(7)
_computing_cell_refinement 'APEX2 (Bruker, 2007)'
_computing_data_collection 'APEX2 (Bruker, 2007)'
_computing_data_reduction 'SAINT (Bruker, 2007)'
_computing_molecular_graphics 'X-SEED (Barbour, 2001)'
_computing_publication_material 'pubCIF (Westrip, 2009)'
_computing_structure_refinement 'SHELXL97 (Sheldrick, 2008)'
_computing_structure_solution 'SHELXS97 (Sheldrick, 2008)'
_diffrn_ambient_temperature 100(2)
_diffrn_measured_fraction_theta_full 0.993
_diffrn_measured_fraction_theta_max 0.993
_diffrn_measurement_device_type 'Bruker SMART APEX'
_diffrn_measurement_method \w
_diffrn_radiation_monochromator graphite
_diffrn_radiation_source 'fine-focus sealed tube'
_diffrn_radiation_type MoK\a
_diffrn_radiation_wavelength 0.71073
_diffrn_reflns_av_R_equivalents 0.0334
_diffrn_reflns_av_sigmaI/netI 0.0604
_diffrn_reflns_limit_h_max 9
_diffrn_reflns_limit_h_min -9
_diffrn_reflns_limit_k_max 14
_diffrn_reflns_limit_k_min -14
_diffrn_reflns_limit_l_max 25
_diffrn_reflns_limit_l_min -26
_diffrn_reflns_number 14959
_diffrn_reflns_theta_full 27.50
_diffrn_reflns_theta_max 27.50
_diffrn_reflns_theta_min 1.04
_diffrn_standards_decay_% 0
_diffrn_standards_interval_count 0
_diffrn_standards_interval_time 0
_diffrn_standards_number 0
_exptl_absorpt_coefficient_mu 0.329
_exptl_absorpt_correction_T_max 0.9934
_exptl_absorpt_correction_T_min 0.9311
_exptl_absorpt_correction_type multi-scan
_exptl_absorpt_process_details '(SADABS; Sheldrick, 1996)'
_exptl_crystal_colour yellow
_exptl_crystal_density_diffrn 1.357
_exptl_crystal_density_method 'not measured'
_exptl_crystal_description plate
_exptl_crystal_F_000 682
_exptl_crystal_size_max 0.22
_exptl_crystal_size_mid 0.18
_exptl_crystal_size_min 0.02
_refine_diff_density_max 0.793
_refine_diff_density_min -0.800
_refine_ls_extinction_method none
_refine_ls_goodness_of_fit_ref 1.040
_refine_ls_hydrogen_treatment mixed
_refine_ls_matrix_type full
_refine_ls_number_parameters 410
_refine_ls_number_reflns 7269
_refine_ls_number_restraints 30
_refine_ls_restrained_S_all 1.051
_refine_ls_R_factor_all 0.0854
_refine_ls_R_factor_gt 0.0500
_refine_ls_shift/su_max 0.001
_refine_ls_shift/su_mean 0.001
_refine_ls_structure_factor_coef Fsqd
_refine_ls_weighting_details 'calc w=1/[\s^2^(Fo^2^)+(0.0807P)^2^+0.0533P] where P=(Fo^2^+2Fc^2^)/3'
_refine_ls_weighting_scheme calc
_refine_ls_wR_factor_gt 0.1267
_refine_ls_wR_factor_ref 0.1501
_reflns_number_gt 4901
_reflns_number_total 7269
_reflns_threshold_expression I>2\s(I)
_cod_data_source_file bt2855.cif
_cod_data_source_block I
_cod_original_formula_sum 'C33.50 H37 Cl3 N4 O3'
_cod_database_code 2220727
_cod_database_fobs_code 2220727

loop_
_symmetry_equiv_pos_as_xyz
'x, y, z'
'-x, -y, -z'

loop_
_atom_site_type_symbol
_atom_site_label
_atom_site_fract_x
_atom_site_fract_y
_atom_site_fract_z
_atom_site_U_iso_or_equiv
_atom_site_adp_type
_atom_site_calc_flag
_atom_site_refinement_flags
_atom_site_occupancy
_atom_site_disorder_assembly
_atom_site_disorder_group
Cl Cl1 -0.23379(11) 0.63575(6) 0.19284(4) 0.03291(19) Uani d . 1 . .
Cl Cl2 0.23675(10) 0.10135(7) 0.68824(3) 0.03301(19) Uani d . 1 . .
Cl Cl3 0.21656(11) 0.59383(6) 0.09250(5) 0.0398(2) Uani d . 1 . .
O O1 0.0640(3) 0.21520(18) 0.27035(9) 0.0250(4) Uani d D 1 . .
O O2 0.1122(3) -0.23059(17) 0.41888(9) 0.0268(4) Uani d D 1 . .
O O3 0.4300(2) 0.11432(15) 0.00308(9) 0.0209(4) Uani d . 1 . .
N N1 0.0135(3) 0.11221(18) 0.14742(10) 0.0173(4) Uani d . 1 . .
N N2 0.2570(3) -0.05363(19) 0.37189(10) 0.0203(5) Uani d . 1 . .
N N3 0.5052(3) 0.0992(2) 0.12427(11) 0.0194(4) Uani d D 1 . .
N N4 0.2407(3) -0.07266(19) 0.18467(10) 0.0185(4) Uani d . 1 . .
C C1 0.0036(3) 0.3111(2) 0.25116(13) 0.0202(5) Uani d . 1 . .
C C2 -0.0030(4) 0.4161(3) 0.30111(13) 0.0263(6) Uani d . 1 . .
H H2 0.0400 0.4174 0.3479 0.032 Uiso calc R 1 . .
C C3 -0.0698(4) 0.5162(2) 0.28386(14) 0.0267(6) Uani d . 1 . .
H H3 -0.0713 0.5867 0.3182 0.032 Uiso calc R 1 . .
C C4 -0.1358(4) 0.5134(2) 0.21528(13) 0.0229(6) Uani d . 1 . .
C C5 -0.1268(3) 0.4145(2) 0.16472(13) 0.0196(5) Uani d . 1 . .
H H5 -0.1684 0.4160 0.1182 0.024 Uiso calc R 1 . .
C C6 -0.0570(3) 0.3114(2) 0.18097(12) 0.0172(5) Uani d . 1 . .
C C7 -0.0454(3) 0.2053(2) 0.12730(12) 0.0159(5) Uani d . 1 . .
C C8 -0.1005(3) 0.2054(2) 0.05297(12) 0.0199(5) Uani d . 1 . .
H H8A 0.0064 0.1964 0.0295 0.030 Uiso calc R 1 . .
H H8B -0.1410 0.2834 0.0483 0.030 Uiso calc R 1 . .
H H8C -0.2028 0.1363 0.0325 0.030 Uiso calc R 1 . .
C C9 0.0297(3) 0.0003(2) 0.09993(13) 0.0185(5) Uani d . 1 . .
H H9A 0.1345 0.0184 0.0752 0.022 Uiso calc R 1 . .
H H9B -0.0860 -0.0278 0.0658 0.022 Uiso calc R 1 . .
C C10 0.0625(3) -0.1009(2) 0.13845(13) 0.0190(5) Uani d . 1 . .
H H10A -0.0391 -0.1145 0.1652 0.023 Uiso calc R 1 . .
H H10B 0.0573 -0.1787 0.1050 0.023 Uiso calc R 1 . .
C C11 0.1462(3) -0.1520(2) 0.47997(13) 0.0210(5) Uani d . 1 . .
C C12 0.0918(4) -0.1964(3) 0.53595(13) 0.0247(6) Uani d . 1 . .
H H12 0.0335 -0.2803 0.5298 0.030 Uiso calc R 1 . .
C C13 0.1212(4) -0.1205(3) 0.60011(13) 0.0260(6) Uani d . 1 . .
H H13 0.0837 -0.1516 0.6379 0.031 Uiso calc R 1 . .
C C14 0.2062(3) 0.0015(3) 0.60846(13) 0.0238(6) Uani d . 1 . .
C C15 0.2619(3) 0.0482(2) 0.55447(13) 0.0215(5) Uani d . 1 . .
H H15 0.3199 0.1323 0.5617 0.026 Uiso calc R 1 . .
C C16 0.2337(3) -0.0273(2) 0.48890(12) 0.0188(5) Uani d . 1 . .
C C17 0.2881(3) 0.0227(2) 0.43020(12) 0.0193(5) Uani d . 1 . .
C C18 0.3728(4) 0.1565(2) 0.43895(14) 0.0266(6) Uani d . 1 . .
H H18A 0.3127 0.1905 0.4020 0.040 Uiso calc R 1 . .
H H18B 0.5064 0.1639 0.4374 0.040 Uiso calc R 1 . .
H H18C 0.3546 0.2025 0.4832 0.040 Uiso calc R 1 . .
C C19 0.2943(4) -0.0111(2) 0.30971(12) 0.0241(6) Uani d . 1 . .
H H19A 0.4289 0.0214 0.3141 0.029 Uiso calc R 1 . .
H H19B 0.2253 0.0566 0.3034 0.029 Uiso calc R 1 . .
C C20 0.2347(4) -0.1166(3) 0.24873(13) 0.0256(6) Uani d . 1 . .
H H20A 0.3182 -0.1778 0.2515 0.031 Uiso calc R 1 . .
H H20B 0.1065 -0.1581 0.2491 0.031 Uiso calc R 1 . .
C C21 0.3929(3) 0.2251(2) 0.02511(13) 0.0191(5) Uani d . 1 . .
C C22 0.3371(3) 0.2955(2) -0.02214(14) 0.0221(5) Uani d . 1 . .
H H22 0.3345 0.2646 -0.0695 0.027 Uiso calc R 1 . .
C C23 0.2860(4) 0.4080(2) -0.00169(15) 0.0258(6) Uani d . 1 . .
H H23 0.2471 0.4539 -0.0346 0.031 Uiso calc R 1 . .
C C24 0.2918(4) 0.4542(2) 0.06778(15) 0.0251(6) Uani d . 1 . .
C C25 0.3537(3) 0.3918(2) 0.11611(14) 0.0238(6) Uani d . 1 . .
H H25 0.3616 0.4269 0.1633 0.029 Uiso calc R 1 . .
C C26 0.4060(3) 0.2759(2) 0.09650(13) 0.0190(5) Uani d . 1 . .
C C27 0.4692(3) 0.2072(2) 0.14771(13) 0.0203(5) Uani d . 1 . .
C C28 0.4898(4) 0.2621(3) 0.22289(13) 0.0263(6) Uani d . 1 . .
H H28A 0.5594 0.2133 0.2493 0.040 Uiso calc R 1 . .
H H28B 0.3662 0.2612 0.2359 0.040 Uiso calc R 1 . .
H H28C 0.5572 0.3474 0.2324 0.040 Uiso calc R 1 . .
C C29 0.5577(3) 0.0091(2) 0.16366(14) 0.0249(6) Uani d . 1 . .
H H29A 0.5869 0.0481 0.2130 0.030 Uiso calc R 1 . .
H H29B 0.6703 -0.0197 0.1498 0.030 Uiso calc R 1 . .
C C30 0.3992(3) -0.1001(2) 0.15147(13) 0.0197(5) Uani d . 1 . .
H H30A 0.3555 -0.1282 0.1016 0.024 Uiso calc R 1 . .
H H30B 0.4468 -0.1689 0.1685 0.024 Uiso calc R 1 . .
C C31 0.4925(19) 0.5285(12) 0.4490(5) 0.083(3) Uani d PGDU 0.50 A -1
C C32 0.3426(19) 0.5415(12) 0.4832(5) 0.059(3) Uani d PGDU 0.50 A -1
H H32 0.2419 0.5754 0.4641 0.071 Uiso calc PR 0.50 A -1
C C33 0.340(2) 0.5050(13) 0.5454(5) 0.089(3) Uani d PGU 0.50 A -1
H H33 0.2376 0.5139 0.5688 0.107 Uiso calc PR 0.50 A -1
C C34 0.487(2) 0.4554(12) 0.5734(5) 0.083(3) Uani d PG 0.50 A -1
H H34 0.4856 0.4305 0.6159 0.100 Uiso calc PR 0.50 A -1
C C35 0.637(2) 0.4424(12) 0.5392(5) 0.059(3) Uani d PG 0.50 A -1
H H35 0.7379 0.4085 0.5584 0.071 Uiso calc PR 0.50 A -1
C C36 0.6399(19) 0.4789(12) 0.4770(5) 0.089(3) Uani d PGD 0.50 A -1
H H36 0.7423 0.4700 0.4537 0.107 Uiso calc PR 0.50 A -1
C C37 0.5056(18) 0.5705(11) 0.3829(5) 0.123(5) Uani d PDU 0.50 A -1
H H37A 0.4289 0.6342 0.3792 0.185 Uiso calc PR 0.50 A -1
H H37B 0.4608 0.5000 0.3444 0.185 Uiso calc PR 0.50 A -1
H H37C 0.6355 0.6046 0.3820 0.185 Uiso calc PR 0.50 A -1
H H1O 0.055(7) 0.163(4) 0.2335(15) 0.109(19) Uiso d D 1 . .
H H2O 0.150(5) -0.183(3) 0.3934(17) 0.070(13) Uiso d D 1 . .
H H3N 0.484(7) 0.086(5) 0.0787(6) 0.106(17) Uiso d D 1 . .

loop_
_atom_site_aniso_label
_atom_site_aniso_U_11
_atom_site_aniso_U_22
_atom_site_aniso_U_33
_atom_site_aniso_U_12
_atom_site_aniso_U_13
_atom_site_aniso_U_23
Cl1 0.0467(4) 0.0175(3) 0.0363(4) 0.0104(3) 0.0104(3) 0.0038(3)
Cl2 0.0319(4) 0.0504(4) 0.0164(3) 0.0158(3) 0.0031(3) 0.0000(3)
Cl3 0.0402(4) 0.0188(3) 0.0650(5) 0.0116(3) 0.0178(4) 0.0090(3)
O1 0.0271(10) 0.0307(10) 0.0202(10) 0.0102(8) 0.0048(8) 0.0083(8)
O2 0.0335(11) 0.0250(10) 0.0218(10) 0.0038(9) 0.0068(8) 0.0040(8)
O3 0.0219(9) 0.0183(8) 0.0240(9) 0.0072(7) 0.0046(7) 0.0047(7)
N1 0.0129(10) 0.0182(10) 0.0211(11) 0.0020(8) 0.0049(8) 0.0042(8)
N2 0.0199(11) 0.0250(11) 0.0180(11) 0.0057(9) 0.0054(8) 0.0066(9)
N3 0.0152(10) 0.0222(11) 0.0229(12) 0.0020(8) 0.0034(9) 0.0106(9)
N4 0.0176(10) 0.0238(11) 0.0159(10) 0.0042(9) 0.0049(8) 0.0073(8)
C1 0.0168(12) 0.0246(13) 0.0192(12) 0.0012(10) 0.0055(10) 0.0044(10)
C2 0.0269(14) 0.0314(14) 0.0178(13) 0.0006(12) 0.0041(11) 0.0010(11)
C3 0.0286(14) 0.0230(13) 0.0242(14) 0.0005(11) 0.0067(11) -0.0043(11)
C4 0.0230(13) 0.0178(12) 0.0278(14) 0.0010(10) 0.0072(11) 0.0040(11)
C5 0.0197(12) 0.0185(12) 0.0202(13) 0.0009(10) 0.0037(10) 0.0050(10)
C6 0.0143(11) 0.0195(12) 0.0181(12) 0.0005(10) 0.0043(9) 0.0051(10)
C7 0.0112(11) 0.0184(12) 0.0185(12) 0.0013(9) 0.0045(9) 0.0045(10)
C8 0.0213(13) 0.0206(12) 0.0194(12) 0.0061(10) 0.0051(10) 0.0053(10)
C9 0.0155(12) 0.0184(12) 0.0217(13) 0.0042(10) 0.0030(10) 0.0037(10)
C10 0.0134(11) 0.0209(12) 0.0233(13) 0.0023(10) 0.0043(10) 0.0060(10)
C11 0.0191(12) 0.0276(13) 0.0184(13) 0.0084(11) 0.0043(10) 0.0058(10)
C12 0.0204(13) 0.0308(14) 0.0264(14) 0.0083(11) 0.0045(11) 0.0115(12)
C13 0.0217(13) 0.0415(16) 0.0207(13) 0.0128(12) 0.0078(11) 0.0126(12)
C14 0.0189(13) 0.0384(15) 0.0149(12) 0.0127(12) 0.0015(10) 0.0020(11)
C15 0.0177(12) 0.0250(13) 0.0223(13) 0.0089(11) 0.0006(10) 0.0042(11)
C16 0.0132(12) 0.0255(13) 0.0190(12) 0.0074(10) 0.0023(9) 0.0051(10)
C17 0.0135(11) 0.0257(13) 0.0200(13) 0.0071(10) 0.0024(10) 0.0055(10)
C18 0.0282(14) 0.0257(14) 0.0253(14) 0.0020(12) 0.0060(11) 0.0048(11)
C19 0.0276(14) 0.0272(14) 0.0189(13) 0.0047(11) 0.0072(11) 0.0066(11)
C20 0.0301(15) 0.0285(14) 0.0197(13) 0.0024(12) 0.0073(11) 0.0091(11)
C21 0.0115(11) 0.0171(12) 0.0299(14) 0.0016(9) 0.0054(10) 0.0072(10)
C22 0.0179(12) 0.0243(13) 0.0259(14) 0.0033(10) 0.0057(10) 0.0082(11)
C23 0.0179(13) 0.0220(13) 0.0413(16) 0.0020(10) 0.0072(12) 0.0158(12)
C24 0.0203(13) 0.0141(12) 0.0424(16) 0.0022(10) 0.0106(12) 0.0062(11)
C25 0.0177(13) 0.0195(12) 0.0320(15) -0.0008(10) 0.0073(11) 0.0012(11)
C26 0.0134(11) 0.0192(12) 0.0240(13) -0.0009(10) 0.0043(10) 0.0053(10)
C27 0.0118(11) 0.0233(13) 0.0246(13) -0.0031(10) 0.0051(10) 0.0051(11)
C28 0.0243(14) 0.0301(14) 0.0234(14) -0.0007(12) 0.0069(11) 0.0050(11)
C29 0.0160(12) 0.0314(14) 0.0315(15) 0.0048(11) 0.0032(11) 0.0172(12)
C30 0.0166(12) 0.0226(12) 0.0241(13) 0.0080(10) 0.0057(10) 0.0102(10)
C31 0.112(5) 0.036(4) 0.081(7) 0.007(3) -0.021(5) -0.009(4)
C32 0.058(3) 0.036(3) 0.072(6) 0.019(3) -0.013(4) -0.008(4)
C33 0.090(4) 0.050(4) 0.109(7) 0.023(3) -0.030(5) -0.009(5)
C34 0.112(5) 0.036(4) 0.081(7) 0.007(3) -0.021(5) -0.009(4)
C35 0.058(3) 0.036(3) 0.072(6) 0.019(3) -0.013(4) -0.008(4)
C36 0.090(4) 0.050(4) 0.109(7) 0.023(3) -0.030(5) -0.009(5)
C37 0.142(8) 0.097(7) 0.118(8) -0.017(6) 0.060(7) -0.009(6)

loop_
_atom_type_symbol
_atom_type_description
_atom_type_scat_dispersion_real
_atom_type_scat_dispersion_imag
_atom_type_scat_source
C C 0.0033 0.0016 'International Tables Vol C Tables 4.2.6.8 and 6.1.1.4'
H H 0.0000 0.0000 'International Tables Vol C Tables 4.2.6.8 and 6.1.1.4'
N N 0.0061 0.0033 'International Tables Vol C Tables 4.2.6.8 and 6.1.1.4'
O O 0.0106 0.0060 'International Tables Vol C Tables 4.2.6.8 and 6.1.1.4'
Cl Cl 0.1484 0.1585 'International Tables Vol C Tables 4.2.6.8 and 6.1.1.4'

loop_
_geom_angle_atom_site_label_1
_geom_angle_atom_site_label_2
_geom_angle_atom_site_label_3
_geom_angle_site_symmetry_1
_geom_angle_site_symmetry_3
_geom_angle
_geom_angle_publ_flag
C1 O1 H1O . . 105(3) ?
C11 O2 H2O . . 101(3) ?
C7 N1 C9 . . 122.8(2) ?
C17 N2 C19 . . 120.7(2) ?
C27 N3 C29 . . 127.2(2) ?
C27 N3 H3N . . 108(3) ?
C29 N3 H3N . . 124(3) ?
C10 N4 C30 . . 114.31(19) ?
C10 N4 C20 . . 114.1(2) ?
C30 N4 C20 . . 114.0(2) ?
O1 C1 C2 . . 119.6(2) ?
O1 C1 C6 . . 121.8(2) ?
C2 C1 C6 . . 118.6(2) ?
C3 C2 C1 . . 121.7(2) ?
C3 C2 H2 . . 119.2 ?
C1 C2 H2 . . 119.2 ?
C2 C3 C4 . . 119.1(2) ?
C2 C3 H3 . . 120.4 ?
C4 C3 H3 . . 120.4 ?
C5 C4 C3 . . 121.1(2) ?
C5 C4 Cl1 . . 119.0(2) ?
C3 C4 Cl1 . . 119.8(2) ?
C4 C5 C6 . . 120.8(2) ?
C4 C5 H5 . . 119.6 ?
C6 C5 H5 . . 119.6 ?
C5 C6 C1 . . 118.5(2) ?
C5 C6 C7 . . 121.4(2) ?
C1 C6 C7 . . 120.1(2) ?
N1 C7 C6 . . 116.9(2) ?
N1 C7 C8 . . 121.8(2) ?
C6 C7 C8 . . 121.3(2) ?
C7 C8 H8A . . 109.5 ?
C7 C8 H8B . . 109.5 ?
H8A C8 H8B . . 109.5 ?
C7 C8 H8C . . 109.5 ?
H8A C8 H8C . . 109.5 ?
H8B C8 H8C . . 109.5 ?
N1 C9 C10 . . 110.2(2) ?
N1 C9 H9A . . 109.6 ?
C10 C9 H9A . . 109.6 ?
N1 C9 H9B . . 109.6 ?
C10 C9 H9B . . 109.6 ?
H9A C9 H9B . . 108.1 ?
N4 C10 C9 . . 113.3(2) ?
N4 C10 H10A . . 108.9 ?
C9 C10 H10A . . 108.9 ?
N4 C10 H10B . . 108.9 ?
C9 C10 H10B . . 108.9 ?
H10A C10 H10B . . 107.7 ?
O2 C11 C12 . . 118.0(2) ?
O2 C11 C16 . . 122.3(2) ?
C12 C11 C16 . . 119.7(2) ?
C13 C12 C11 . . 121.1(3) ?
C13 C12 H12 . . 119.4 ?
C11 C12 H12 . . 119.4 ?
C12 C13 C14 . . 118.9(2) ?
C12 C13 H13 . . 120.6 ?
C14 C13 H13 . . 120.6 ?
C15 C14 C13 . . 121.5(2) ?
C15 C14 Cl2 . . 118.5(2) ?
C13 C14 Cl2 . . 119.9(2) ?
C14 C15 C16 . . 120.6(2) ?
C14 C15 H15 . . 119.7 ?
C16 C15 H15 . . 119.7 ?
C15 C16 C11 . . 118.2(2) ?
C15 C16 C17 . . 121.0(2) ?
C11 C16 C17 . . 120.7(2) ?
N2 C17 C16 . . 116.6(2) ?
N2 C17 C18 . . 122.5(2) ?
C16 C17 C18 . . 120.8(2) ?
C17 C18 H18A . . 109.5 ?
C17 C18 H18B . . 109.5 ?
H18A C18 H18B . . 109.5 ?
C17 C18 H18C . . 109.5 ?
H18A C18 H18C . . 109.5 ?
H18B C18 H18C . . 109.5 ?
N2 C19 C20 . . 109.7(2) ?
N2 C19 H19A . . 109.7 ?
C20 C19 H19A . . 109.7 ?
N2 C19 H19B . . 109.7 ?
C20 C19 H19B . . 109.7 ?
H19A C19 H19B . . 108.2 ?
N4 C20 C19 . . 110.9(2) ?
N4 C20 H20A . . 109.4 ?
C19 C20 H20A . . 109.4 ?
N4 C20 H20B . . 109.4 ?
C19 C20 H20B . . 109.4 ?
H20A C20 H20B . . 108.0 ?
O3 C21 C22 . . 119.7(2) ?
O3 C21 C26 . . 121.8(2) ?
C22 C21 C26 . . 118.5(2) ?
C23 C22 C21 . . 121.6(2) ?
C23 C22 H22 . . 119.2 ?
C21 C22 H22 . . 119.2 ?
C22 C23 C24 . . 119.3(3) ?
C22 C23 H23 . . 120.4 ?
C24 C23 H23 . . 120.4 ?
C25 C24 C23 . . 121.3(2) ?
C25 C24 Cl3 . . 120.1(2) ?
C23 C24 Cl3 . . 118.6(2) ?
C24 C25 C26 . . 120.5(2) ?
C24 C25 H25 . . 119.7 ?
C26 C25 H25 . . 119.7 ?
C25 C26 C21 . . 118.7(2) ?
C25 C26 C27 . . 121.0(2) ?
C21 C26 C27 . . 120.3(2) ?
N3 C27 C26 . . 116.1(2) ?
N3 C27 C28 . . 123.3(2) ?
C26 C27 C28 . . 120.6(2) ?
C27 C28 H28A . . 109.5 ?
C27 C28 H28B . . 109.5 ?
H28A C28 H28B . . 109.5 ?
C27 C28 H28C . . 109.5 ?
H28A C28 H28C . . 109.5 ?
H28B C28 H28C . . 109.5 ?
N3 C29 C30 . . 109.8(2) ?
N3 C29 H29A . . 109.7 ?
C30 C29 H29A . . 109.7 ?
N3 C29 H29B . . 109.7 ?
C30 C29 H29B . . 109.7 ?
H29A C29 H29B . . 108.2 ?
N4 C30 C29 . . 113.8(2) ?
N4 C30 H30A . . 108.8 ?
C29 C30 H30A . . 108.8 ?
N4 C30 H30B . . 108.8 ?
C29 C30 H30B . . 108.8 ?
H30A C30 H30B . . 107.7 ?
C32 C31 C36 . . 120.0 ?
C32 C31 C37 . . 122.2(5) ?
C36 C31 C37 . . 117.8(5) ?
C33 C32 C31 . . 120.0 ?
C33 C32 H32 . . 120.0 ?
C31 C32 H32 . . 120.0 ?
C32 C33 C34 . . 120.0 ?
C32 C33 H33 . . 120.0 ?
C34 C33 H33 . . 120.0 ?
C33 C34 C35 . . 120.0 ?
C33 C34 H34 . . 120.0 ?
C35 C34 H34 . . 120.0 ?
C36 C35 C34 . . 120.0 ?
C36 C35 H35 . . 120.0 ?
C34 C35 H35 . . 120.0 ?
C35 C36 C31 . . 120.0 ?
C35 C36 H36 . . 120.0 ?
C31 C36 H36 . . 120.0 ?

loop_
_geom_bond_atom_site_label_1
_geom_bond_atom_site_label_2
_geom_bond_site_symmetry_2
_geom_bond_distance
_geom_bond_publ_flag
Cl1 C4 . 1.742(3) ?
Cl2 C14 . 1.746(3) ?
Cl3 C24 . 1.744(3) ?
O1 C1 . 1.321(3) ?
O1 H1O . 0.846(10) ?
O2 C11 . 1.343(3) ?
O2 H2O . 0.846(10) ?
O3 C21 . 1.318(3) ?
N1 C7 . 1.296(3) ?
N1 C9 . 1.459(3) ?
N2 C17 . 1.289(3) ?
N2 C19 . 1.465(3) ?
N3 C27 . 1.293(3) ?
N3 C29 . 1.457(3) ?
N3 H3N . 0.892(10) ?
N4 C10 . 1.459(3) ?
N4 C30 . 1.465(3) ?
N4 C20 . 1.468(3) ?
C1 C2 . 1.411(4) ?
C1 C6 . 1.426(3) ?
C2 C3 . 1.371(4) ?
C2 H2 . 0.9500 ?
C3 C4 . 1.395(4) ?
C3 H3 . 0.9500 ?
C4 C5 . 1.375(3) ?
C5 C6 . 1.405(3) ?
C5 H5 . 0.9500 ?
C6 C7 . 1.472(3) ?
C7 C8 . 1.499(3) ?
C8 H8A . 0.9800 ?
C8 H8B . 0.9800 ?
C8 H8C . 0.9800 ?
C9 C10 . 1.516(3) ?
C9 H9A . 0.9900 ?
C9 H9B . 0.9900 ?
C10 H10A . 0.9900 ?
C10 H10B . 0.9900 ?
C11 C12 . 1.397(4) ?
C11 C16 . 1.414(4) ?
C12 C13 . 1.380(4) ?
C12 H12 . 0.9500 ?
C13 C14 . 1.384(4) ?
C13 H13 . 0.9500 ?
C14 C15 . 1.375(4) ?
C15 C16 . 1.402(3) ?
C15 H15 . 0.9500 ?
C16 C17 . 1.476(3) ?
C17 C18 . 1.502(4) ?
C18 H18A . 0.9800 ?
C18 H18B . 0.9800 ?
C18 H18C . 0.9800 ?
C19 C20 . 1.504(4) ?
C19 H19A . 0.9900 ?
C19 H19B . 0.9900 ?
C20 H20A . 0.9900 ?
C20 H20B . 0.9900 ?
C21 C22 . 1.401(4) ?
C21 C26 . 1.431(4) ?
C22 C23 . 1.374(4) ?
C22 H22 . 0.9500 ?
C23 C24 . 1.393(4) ?
C23 H23 . 0.9500 ?
C24 C25 . 1.367(4) ?
C25 C26 . 1.409(3) ?
C25 H25 . 0.9500 ?
C26 C27 . 1.463(4) ?
C27 C28 . 1.505(4) ?
C28 H28A . 0.9800 ?
C28 H28B . 0.9800 ?
C28 H28C . 0.9800 ?
C29 C30 . 1.517(4) ?
C29 H29A . 0.9900 ?
C29 H29B . 0.9900 ?
C30 H30A . 0.9900 ?
C30 H30B . 0.9900 ?
C31 C32 . 1.3900 ?
C31 C36 . 1.3900 ?
C31 C37 . 1.503(6) ?
C32 C33 . 1.3900 ?
C32 H32 . 0.9500 ?
C33 C34 . 1.3900 ?
C33 H33 . 0.9500 ?
C34 C35 . 1.3900 ?
C34 H34 . 0.9500 ?
C35 C36 . 1.3900 ?
C35 H35 . 0.9500 ?
C36 H36 . 0.9500 ?
C37 H37A . 0.9800 ?
C37 H37B . 0.9800 ?
C37 H37C . 0.9800 ?

loop_
_geom_hbond_atom_site_label_D
_geom_hbond_atom_site_label_H
_geom_hbond_atom_site_label_A
_geom_hbond_site_symmetry_A
_geom_hbond_distance_DH
_geom_hbond_distance_HA
_geom_hbond_distance_DA
_geom_hbond_angle_DHA
_geom_hbond_publ_flag
O1 H1o N1 . 0.850(10) 1.69(2) 2.486(3) 155(5) yes
O2 H2o N2 . 0.850(10) 1.70(2) 2.507(3) 158(4) yes
N3 H3n O3 . 0.890(10) 1.62(2) 2.474(3) 158(5) yes

loop_
_geom_torsion_atom_site_label_1
_geom_torsion_atom_site_label_2
_geom_torsion_atom_site_label_3
_geom_torsion_atom_site_label_4
_geom_torsion_site_symmetry_1
_geom_torsion_site_symmetry_2
_geom_torsion_site_symmetry_3
_geom_torsion_site_symmetry_4
_geom_torsion
_geom_torsion_publ_flag
O1 C1 C2 C3 . . . . -178.0(2) ?
C6 C1 C2 C3 . . . . 1.6(4) ?
C1 C2 C3 C4 . . . . 1.0(4) ?
C2 C3 C4 C5 . . . . -3.0(4) ?
C2 C3 C4 Cl1 . . . . 176.2(2) ?
C3 C4 C5 C6 . . . . 2.3(4) ?
Cl1 C4 C5 C6 . . . . -176.95(19) ?
C4 C5 C6 C1 . . . . 0.4(4) ?
C4 C5 C6 C7 . . . . -179.5(2) ?
O1 C1 C6 C5 . . . . 177.3(2) ?
C2 C1 C6 C5 . . . . -2.2(3) ?
O1 C1 C6 C7 . . . . -2.8(4) ?
C2 C1 C6 C7 . . . . 177.7(2) ?
C9 N1 C7 C6 . . . . 179.1(2) ?
C9 N1 C7 C8 . . . . -0.5(3) ?
C5 C6 C7 N1 . . . . -177.2(2) ?
C1 C6 C7 N1 . . . . 2.9(3) ?
C5 C6 C7 C8 . . . . 2.5(3) ?
C1 C6 C7 C8 . . . . -177.4(2) ?
C7 N1 C9 C10 . . . . -168.1(2) ?
C30 N4 C10 C9 . . . . -82.6(2) ?
C20 N4 C10 C9 . . . . 143.6(2) ?
N1 C9 C10 N4 . . . . -65.6(3) ?
O2 C11 C12 C13 . . . . -179.5(2) ?
C16 C11 C12 C13 . . . . 0.2(4) ?
C11 C12 C13 C14 . . . . 0.0(4) ?
C12 C13 C14 C15 . . . . -0.1(4) ?
C12 C13 C14 Cl2 . . . . 177.42(19) ?
C13 C14 C15 C16 . . . . 0.0(4) ?
Cl2 C14 C15 C16 . . . . -177.57(18) ?
C14 C15 C16 C11 . . . . 0.2(3) ?
C14 C15 C16 C17 . . . . 178.3(2) ?
O2 C11 C16 C15 . . . . 179.4(2) ?
C12 C11 C16 C15 . . . . -0.4(3) ?
O2 C11 C16 C17 . . . . 1.4(4) ?
C12 C11 C16 C17 . . . . -178.4(2) ?
C19 N2 C17 C16 . . . . 175.8(2) ?
C19 N2 C17 C18 . . . . -3.4(4) ?
C15 C16 C17 N2 . . . . 179.9(2) ?
C11 C16 C17 N2 . . . . -2.1(3) ?
C15 C16 C17 C18 . . . . -0.9(3) ?
C11 C16 C17 C18 . . . . 177.1(2) ?
C17 N2 C19 C20 . . . . -176.4(2) ?
C10 N4 C20 C19 . . . . -121.4(2) ?
C30 N4 C20 C19 . . . . 104.7(2) ?
N2 C19 C20 N4 . . . . 170.4(2) ?
O3 C21 C22 C23 . . . . 175.9(2) ?
C26 C21 C22 C23 . . . . -3.4(4) ?
C21 C22 C23 C24 . . . . 0.8(4) ?
C22 C23 C24 C25 . . . . 2.4(4) ?
C22 C23 C24 Cl3 . . . . -177.2(2) ?
C23 C24 C25 C26 . . . . -2.8(4) ?
Cl3 C24 C25 C26 . . . . 176.78(19) ?
C24 C25 C26 C21 . . . . 0.0(4) ?
C24 C25 C26 C27 . . . . -178.9(2) ?
O3 C21 C26 C25 . . . . -176.3(2) ?
C22 C21 C26 C25 . . . . 3.0(3) ?
O3 C21 C26 C27 . . . . 2.6(3) ?
C22 C21 C26 C27 . . . . -178.1(2) ?
C29 N3 C27 C26 . . . . -175.5(2) ?
C29 N3 C27 C28 . . . . 4.6(4) ?
C25 C26 C27 N3 . . . . 176.8(2) ?
C21 C26 C27 N3 . . . . -2.2(3) ?
C25 C26 C27 C28 . . . . -3.3(3) ?
C21 C26 C27 C28 . . . . 177.8(2) ?
C27 N3 C29 C30 . . . . 109.5(3) ?
C10 N4 C30 C29 . . . . 125.5(2) ?
C20 N4 C30 C29 . . . . -100.7(2) ?
N3 C29 C30 N4 . . . . -72.8(3) ?
C36 C31 C32 C33 . . . . 0.0 ?
C37 C31 C32 C33 . . . . -177.9(9) ?
C31 C32 C33 C34 . . . . 0.0 ?
C32 C33 C34 C35 . . . . 0.0 ?
C33 C34 C35 C36 . . . . 0.0 ?
C34 C35 C36 C31 . . . . 0.0 ?
C32 C31 C36 C35 . . . . 0.0 ?
C37 C31 C36 C35 . . . . 177.9(8) ?
